data_7025911
loop_
_publ_author_name
'Parois, Pascal'
'Moggach, Stephen A.'
'Lennie, Alistair R.'
'Warren, John E.'
'Brechin, Euan K.'
'Murrie, Mark'
'Parsons, Simon'

_publ_section_title
;
 The effect of pressure on the crystal structure of [Gd(PhCOO)3(DMF)]n to
 3.7 GPa and the transition to a second phase at 5.0 GPa.
;
_journal_issue 30
_journal_name_full 'Dalton transactions (Cambridge, England : 2003)'
_journal_page_first 7004
_journal_page_last 7011
_journal_paper_doi 10.1039/c0dt00046a
_journal_volume 39
_journal_year 2010
_chemical_formula_moiety
;
(C24 H22 Gd1 N1 O7)n
;
_chemical_formula_sum 'C24 H22 Gd N O7'
_chemical_formula_weight 593.69
_chemical_name_systematic
;
catena-((\m~2~-Benzoato-O,O')-bis(\m~2~-benzoato-O,O',O')-(dimethylformamide-O
)-gadolinium)
;
_space_group_IT_number 86
_symmetry_cell_setting tetragonal
_symmetry_space_group_name_Hall 'P 4n -1n'
_symmetry_space_group_name_H-M 'P 42/n :1'
_atom_sites_solution_hydrogens geom
_atom_sites_solution_primary direct
_audit_creation_date 08-06-30
_audit_creation_method CRYSTALS_ver_12.85
_cell_angle_alpha 90
_cell_angle_beta 90
_cell_angle_gamma 90
_cell_formula_units_Z 8
_cell_length_a 20.7490(3)
_cell_length_b 20.7490(3)
_cell_length_c 8.8988(2)
_cell_measurement_reflns_used 6458
_cell_measurement_temperature 293
_cell_measurement_theta_max 20
_cell_measurement_theta_min 3
_cell_volume 3831.12(12)
_computing_cell_refinement 'SAINT (Siemens ,1995)'
_computing_data_collection 'SMART (Siemens, 1993)'
_computing_data_reduction 'SAINT (Siemens ,1995)'
_computing_molecular_graphics 'DIAMOND Crystal Impact (2004)'
_computing_publication_material 'CRYSTALS (Betteridge et al., 2003)'
_computing_structure_refinement 'CRYSTALS (Betteridge et al., 2003)'
_computing_structure_solution 'USER DEFINED STRUCTURE SOLUTION'
_diffrn_ambient_temperature 293
_diffrn_measured_fraction_theta_full 0.709
_diffrn_measured_fraction_theta_max 0.582
_diffrn_measurement_device 'Bruker SMART'
_diffrn_measurement_device_type Area
_diffrn_measurement_method \w
_diffrn_radiation_monochromator Silicon
_diffrn_radiation_type synchrotron
_diffrn_radiation_wavelength 0.48650
_diffrn_reflns_av_R_equivalents 0.069
_diffrn_reflns_limit_h_max 27
_diffrn_reflns_limit_h_min -28
_diffrn_reflns_limit_k_max 13
_diffrn_reflns_limit_k_min -14
_diffrn_reflns_limit_l_max 12
_diffrn_reflns_limit_l_min -12
_diffrn_reflns_number 21264
_diffrn_reflns_theta_full 15.249
_diffrn_reflns_theta_max 20.332
_diffrn_reflns_theta_min 1.344
_diffrn_source synchrotron
_diffrn_standards_number 0
_exptl_absorpt_coefficient_mu 1.121
_exptl_absorpt_correction_T_max 0.70
_exptl_absorpt_correction_T_min 0.27
_exptl_absorpt_correction_type multi-scan
_exptl_absorpt_process_details 'SADABS (Siemens, 1996)'
_exptl_crystal_colour colourless
_exptl_crystal_density_diffrn 2.058
_exptl_crystal_density_method 'not measured'
_exptl_crystal_description block
_exptl_crystal_F_000 2344
_exptl_crystal_size_max 0.20
_exptl_crystal_size_mid 0.20
_exptl_crystal_size_min 0.10
_refine_diff_density_max 0.80
_refine_diff_density_min -0.75
_refine_ls_extinction_method None
_refine_ls_goodness_of_fit_ref 1.1218
_refine_ls_hydrogen_treatment noref
_refine_ls_matrix_type full
_refine_ls_number_parameters 298
_refine_ls_number_reflns 2646
_refine_ls_number_restraints 86
_refine_ls_R_factor_all 0.0433
_refine_ls_R_factor_gt 0.0322
_refine_ls_shift/su_max 0.002593
_refine_ls_structure_factor_coef F
_refine_ls_weighting_details
;
Method, part 1, Chebychev polynomial, (Watkin, 1994, Prince, 1982)
[weight] = 1.0/[A~0~*T~0~(x)+A~1~*T~1~(x) ... +A~n-1~]*T~n-1~(x)]
where A~i~ are the Chebychev coefficients listed below and x= Fcalc/Fmax
Method = Robust Weighting (Prince, 1982)
W = [weight] * [1-(deltaF/6*sigmaF)^2^]^2^
A~i~ are:
0.763 0.373 0.224
;
_refine_ls_weighting_scheme calc
_refine_ls_wR_factor_all 0.0477
_refine_ls_wR_factor_gt 0.0369
_refine_ls_wR_factor_ref 0.0369
_reflns_limit_h_max 14
_reflns_limit_h_min -12
_reflns_limit_k_max 28
_reflns_limit_k_min 0
_reflns_limit_l_max 12
_reflns_limit_l_min 0
_reflns_number_gt 2646
_reflns_number_total 3398
_reflns_threshold_expression I>2.0\s(I)
_oxford_diffrn_Wilson_B_factor 0.00
_oxford_diffrn_Wilson_scale 0.00
_oxford_refine_ls_r_factor_ref 0.0322
_oxford_refine_ls_scale 0.2749(5)
_oxford_reflns_number_all 3298
_oxford_reflns_threshold_expression_ref I>2.0\s(I)
_oxford_structure_analysis_title 'gdpol8 in P4(2)/n'
_cod_data_source_file c0dt00046a.txt
_cod_data_source_block gdpol8_Phase1_3_73GPa
_cod_depositor_comments
;
The following automatic conversions were performed:

'_symmetry_cell_setting' value 'Tetragonal' changed to 'tetragonal'
according to /home/saulius/struct/CIF-dictionaries/cif_core.dic
dictionary named 'cif_core.dic' version 2.4.2 from 2011-04-26.

Automatic conversion script
Id: cif_fix_values 1891 2012-01-12 08:04:46Z andrius 
;
_cod_original_sg_symbol_H-M 'P 42/n:1'
_cod_original_formula_sum 'C24 H22 Gd1 N1 O7'
_cod_database_code 7025911

loop_
_symmetry_equiv_pos_as_xyz
x,y,z
-x,-y,z
-y+1/2,x+1/2,z+1/2
y+1/2,-x+1/2,z+1/2
-x+1/2,-y+1/2,-z+1/2
x+1/2,y+1/2,-z+1/2
y,-x,-z
-y,x,-z

loop_
_atom_site_label
_atom_site_type_symbol
_atom_site_fract_x
_atom_site_fract_y
_atom_site_fract_z
_atom_site_U_iso_or_equiv
_atom_site_occupancy
_atom_site_adp_type
_atom_site_refinement_flags_posn
Gd1 Gd 0.736651(11) 0.748524(10) -0.036034(18) 0.0119 1.0000 Uani .
O1 O 0.79380(16) 0.70090(16) -0.2274(3) 0.0170 1.0000 Uani D
O2 O 0.85734(18) 0.67819(18) -0.4161(3) 0.0223 1.0000 Uani D
O3 O 0.66984(17) 0.67337(17) -0.1616(3) 0.0201 1.0000 Uani D
O4 O 0.69461(18) 0.66368(17) -0.4052(3) 0.0222 1.0000 Uani D
O5 O 0.70955(19) 0.66802(17) 0.1313(3) 0.0236 1.0000 Uani D
O6 O 0.77002(18) 0.68729(16) 0.3316(3) 0.0205 1.0000 Uani D
O7 O 0.83779(17) 0.7193(2) 0.0676(3) 0.0234 1.0000 Uani D
N1 N 0.9100(2) 0.7240(2) 0.2586(4) 0.0228 1.0000 Uani D
C1 C 0.8381(2) 0.6672(2) -0.2860(4) 0.0162 1.0000 Uani D
C2 C 0.8650(2) 0.6144(2) -0.1928(4) 0.0175 1.0000 Uani D
C3 C 0.9297(2) 0.6017(3) -0.2062(5) 0.0322 1.0000 Uani D
C4 C 0.9598(2) 0.5627(3) -0.1027(6) 0.0405 1.0000 Uani D
C5 C 0.9241(2) 0.5339(2) 0.0082(5) 0.0254 1.0000 Uani D
C6 C 0.8590(2) 0.5440(2) 0.0182(4) 0.0250 1.0000 Uani D
C7 C 0.8290(2) 0.5856(2) -0.0800(4) 0.0198 1.0000 Uani D
C8 C 0.6704(2) 0.6424(2) -0.2826(4) 0.0166 1.0000 Uani D
C9 C 0.6400(2) 0.5779(2) -0.2847(4) 0.0148 1.0000 Uani D
C10 C 0.6097(2) 0.5553(2) -0.1568(4) 0.0229 1.0000 Uani D
C11 C 0.5796(2) 0.4957(2) -0.1588(4) 0.0266 1.0000 Uani D
C12 C 0.5796(3) 0.4595(2) -0.2885(5) 0.0336 1.0000 Uani D
C13 C 0.6105(3) 0.4812(2) -0.4162(5) 0.0298 1.0000 Uani D
C14 C 0.6406(2) 0.5405(2) -0.4140(4) 0.0189 1.0000 Uani D
C15 C 0.7416(2) 0.64983(19) 0.2457(3) 0.0161 1.0000 Uani D
C16 C 0.7419(2) 0.58016(19) 0.2781(4) 0.0156 1.0000 Uani D
C17 C 0.7794(2) 0.5563(2) 0.3952(4) 0.0231 1.0000 Uani D
C18 C 0.7773(3) 0.4910(2) 0.4276(4) 0.0268 1.0000 Uani D
C19 C 0.7399(3) 0.4510(2) 0.3424(5) 0.0289 1.0000 Uani D
C20 C 0.7034(2) 0.4740(2) 0.2254(4) 0.0213 1.0000 Uani D
C21 C 0.7048(2) 0.5388(2) 0.1926(4) 0.0183 1.0000 Uani D
C22 C 0.8709(2) 0.7506(2) 0.1596(4) 0.0226 1.0000 Uani D
C23 C 0.9460(3) 0.7633(3) 0.3637(5) 0.0348 1.0000 Uani D
C24 C 0.9183(3) 0.6553(3) 0.2656(5) 0.0262 1.0000 Uani D
H231 H 0.9268 0.8054 0.3685 0.0417 1.0000 Uiso .
H232 H 0.9898 0.7669 0.3311 0.0417 1.0000 Uiso .
H233 H 0.9444 0.7438 0.4619 0.0417 1.0000 Uiso .
H241 H 0.8904 0.6353 0.1941 0.0315 1.0000 Uiso .
H242 H 0.9624 0.6447 0.2432 0.0315 1.0000 Uiso .
H243 H 0.9079 0.6406 0.3649 0.0315 1.0000 Uiso .
H31 H 0.9531 0.6194 -0.2851 0.0386 1.0000 Uiso .
H41 H 1.0040 0.5560 -0.1079 0.0486 1.0000 Uiso .
H51 H 0.9444 0.5071 0.0775 0.0305 1.0000 Uiso .
H61 H 0.8350 0.5228 0.0913 0.0300 1.0000 Uiso .
H71 H 0.7852 0.5942 -0.0708 0.0238 1.0000 Uiso .
H101 H 0.6096 0.5800 -0.0696 0.0275 1.0000 Uiso .
H111 H 0.5593 0.4802 -0.0728 0.0319 1.0000 Uiso .
H121 H 0.5586 0.4200 -0.2900 0.0403 1.0000 Uiso .
H131 H 0.6111 0.4561 -0.5028 0.0358 1.0000 Uiso .
H141 H 0.6615 0.5554 -0.4997 0.0226 1.0000 Uiso .
H171 H 0.8056 0.5838 0.4510 0.0278 1.0000 Uiso .
H181 H 0.8013 0.4745 0.5070 0.0321 1.0000 Uiso .
H191 H 0.7392 0.4072 0.3641 0.0347 1.0000 Uiso .
H201 H 0.6780 0.4461 0.1689 0.0256 1.0000 Uiso .
H211 H 0.6807 0.5548 0.1128 0.0220 1.0000 Uiso .
H221 H 0.8677 0.7953 0.1581 0.0271 1.0000 Uiso .

loop_
_atom_site_aniso_label
_atom_site_aniso_U_11
_atom_site_aniso_U_22
_atom_site_aniso_U_33
_atom_site_aniso_U_23
_atom_site_aniso_U_13
_atom_site_aniso_U_12
Gd1 0.01465(13) 0.01226(13) 0.00873(10) 0.00096(6) -0.00027(6) -0.00034(12)
O1 0.0191(17) 0.0178(16) 0.0143(11) 0.0019(11) -0.0015(11) 0.011(2)
O2 0.0259(19) 0.0268(19) 0.0142(12) 0.0041(12) 0.0037(12) 0.004(2)
O3 0.0144(16) 0.0290(19) 0.0169(12) -0.0055(12) 0.0008(11) -0.014(2)
O4 0.030(2) 0.0217(18) 0.0153(11) 0.0006(11) 0.0036(12) -0.007(2)
O5 0.034(2) 0.0195(17) 0.0173(12) 0.0047(11) -0.0039(13) -0.002(2)
O6 0.0301(19) 0.0164(16) 0.0149(11) -0.0024(11) 0.0047(12) -0.006(2)
O7 0.0191(18) 0.035(2) 0.0164(12) 0.0013(13) -0.0023(11) 0.007(2)
N1 0.021(2) 0.029(2) 0.0177(15) -0.0023(15) -0.0029(14) -0.003(3)
C1 0.018(2) 0.013(2) 0.0172(16) 0.0029(15) 0.0021(15) 0.003(3)
C2 0.020(2) 0.014(2) 0.0183(16) 0.0052(15) 0.0066(15) 0.004(3)
C3 0.031(3) 0.025(3) 0.041(3) 0.011(2) 0.019(2) 0.013(4)
C4 0.016(3) 0.045(4) 0.060(3) 0.020(3) 0.006(2) 0.009(4)
C5 0.025(3) 0.022(3) 0.029(2) 0.0092(19) -0.0039(18) 0.009(3)
C6 0.028(3) 0.027(3) 0.0205(18) 0.0062(17) 0.0059(17) 0.007(3)
C7 0.018(2) 0.019(2) 0.0225(18) 0.0007(16) 0.0057(16) 0.002(3)
C8 0.012(2) 0.020(2) 0.0171(15) 0.0029(15) -0.0013(14) -0.001(3)
C9 0.012(2) 0.016(2) 0.0166(15) 0.0001(14) 0.0000(14) 0.002(3)
C10 0.026(3) 0.026(3) 0.0173(17) 0.0038(16) 0.0061(16) 0.005(3)
C11 0.025(3) 0.025(3) 0.029(2) 0.0042(19) 0.0125(19) -0.006(4)
C12 0.041(4) 0.017(3) 0.043(3) 0.001(2) 0.008(2) -0.010(4)
C13 0.039(3) 0.023(3) 0.028(2) -0.0076(18) 0.006(2) 0.000(4)
C14 0.022(2) 0.016(2) 0.0188(17) 0.0013(15) 0.0028(16) -0.005(3)
C15 0.019(2) 0.018(2) 0.0109(14) 0.0018(14) 0.0067(14) -0.003(3)
C16 0.021(2) 0.014(2) 0.0121(14) 0.0003(13) 0.0051(14) -0.001(3)
C17 0.035(3) 0.018(2) 0.0163(16) -0.0006(15) -0.0004(18) 0.006(3)
C18 0.035(3) 0.023(3) 0.0221(18) 0.0105(17) -0.0040(19) 0.000(3)
C19 0.043(4) 0.015(2) 0.029(2) 0.0024(17) 0.007(2) 0.003(4)
C20 0.026(3) 0.013(2) 0.0241(17) -0.0036(15) 0.0030(17) -0.001(3)
C21 0.021(2) 0.017(2) 0.0172(16) 0.0008(15) 0.0015(15) 0.000(3)
C22 0.018(2) 0.033(3) 0.0163(16) 0.0038(17) 0.0022(15) 0.002(3)
C23 0.035(3) 0.037(3) 0.032(2) -0.004(2) -0.009(2) -0.015(4)
C24 0.024(3) 0.032(3) 0.0228(18) -0.0011(18) -0.0025(17) -0.003(3)

loop_
_atom_type_symbol
_atom_type_scat_dispersion_real
_atom_type_scat_dispersion_imag
_atom_type_scat_Cromer_Mann_a1
_atom_type_scat_Cromer_Mann_b1
_atom_type_scat_Cromer_Mann_a2
_atom_type_scat_Cromer_Mann_b2
_atom_type_scat_Cromer_Mann_a3
_atom_type_scat_Cromer_Mann_b3
_atom_type_scat_Cromer_Mann_a4
_atom_type_scat_Cromer_Mann_b4
_atom_type_scat_Cromer_Mann_c
_atom_type_scat_source
C 0.0010 0.0010 2.3100 20.8439 1.0200 10.2075 1.5886 0.5687 0.8650 51.6512 0.2156 'International Tables Vol C 4.2.6.8 and 6.1.1.4'
H 0.0000 0.0000 0.4930 10.5109 0.3229 26.1257 0.1402 3.1424 0.0408 57.7998 0.0030 'International Tables Vol C 4.2.6.8 and 6.1.1.4'
N 0.0020 0.0010 12.2126 0.0057 3.1322 9.8933 2.0125 28.9975 1.1663 0.5826 -11.5290 'International Tables Vol C 4.2.6.8 and 6.1.1.4'
O 0.0040 0.0030 3.0485 13.2771 2.2868 5.7011 1.5463 0.3239 0.8670 32.9089 0.2508 'International Tables Vol C 4.2.6.8 and 6.1.1.4'
Gd -0.5090 2.0340 25.0709 2.2534 19.0798 0.1820 13.8518 12.9331 3.5454 101.3980 2.4196 'International Tables Vol C 4.2.6.8 and 6.1.1.4'

loop_
_geom_angle_atom_site_label_1
_geom_angle_site_symmetry_1
_geom_angle_atom_site_label_2
_geom_angle_atom_site_label_3
_geom_angle_site_symmetry_3
_geom_angle
_geom_angle_publ_flag
O2 5_664 Gd1 O1 5_664 52.45(9) yes
O2 5_664 Gd1 O4 5_664 87.97(12) yes
O1 5_664 Gd1 O4 5_664 68.57(11) yes
O2 5_664 Gd1 O6 5_665 74.45(12) yes
O1 5_664 Gd1 O6 5_665 115.22(11) yes
O4 5_664 Gd1 O6 5_665 76.20(11) yes
O2 5_664 Gd1 O1 . 122.39(9) yes
O1 5_664 Gd1 O1 . 71.26(12) yes
O4 5_664 Gd1 O1 . 81.76(11) yes
O6 5_665 Gd1 O1 . 151.87(13) yes
O2 5_664 Gd1 O3 . 82.17(12) yes
O1 5_664 Gd1 O3 . 73.97(11) yes
O4 5_664 Gd1 O3 . 138.95(10) yes
O6 5_665 Gd1 O3 . 137.12(12) yes
O1 . Gd1 O3 . 70.68(11) yes
O2 5_664 Gd1 O5 . 111.03(12) yes
O1 5_664 Gd1 O5 . 143.76(11) yes
O4 5_664 Gd1 O5 . 147.65(11) yes
O6 5_665 Gd1 O5 . 83.81(11) yes
O1 . Gd1 O5 . 107.01(12) yes
O2 5_664 Gd1 O7 . 155.33(12) yes
O1 5_664 Gd1 O7 . 132.53(11) yes
O4 5_664 Gd1 O7 . 75.51(13) yes
O6 5_665 Gd1 O7 . 83.77(13) yes
O1 . Gd1 O7 . 73.85(11) yes
O3 . Gd1 O5 . 71.64(11) yes
O3 . Gd1 O7 . 122.26(13) yes
O5 . Gd1 O7 . 77.27(13) yes
Gd1 5_664 O1 Gd1 . 108.74(12) yes
Gd1 5_664 O1 C1 . 94.0(2) yes
Gd1 . O1 C1 . 156.4(2) yes
Gd1 5_664 O2 C1 . 91.1(3) yes
Gd1 . O3 C8 . 137.5(3) yes
Gd1 5_664 O4 C8 . 133.5(3) yes
Gd1 . O5 C15 . 127.1(3) yes
Gd1 5_665 O6 C15 . 146.8(3) yes
Gd1 . O7 C22 . 127.5(3) yes
C22 . N1 C23 . 120.9(4) yes
C22 . N1 C24 . 121.1(4) yes
C23 . N1 C24 . 118.0(4) yes
O1 . C1 O2 . 120.9(3) yes
O1 . C1 C2 . 116.8(3) yes
O2 . C1 C2 . 122.3(3) yes
C1 . C2 C3 . 117.5(3) yes
C1 . C2 C7 . 121.4(3) yes
C3 . C2 C7 . 120.4(4) yes
C2 . C3 C4 . 119.9(4) yes
C2 . C3 H31 . 120.0 no
C4 . C3 H31 . 120.0 no
C3 . C4 C5 . 119.6(4) yes
C3 . C4 H41 . 120.2 no
C5 . C4 H41 . 120.2 no
C4 . C5 C6 . 120.7(4) yes
C4 . C5 H51 . 119.6 no
C6 . C5 H51 . 119.6 no
C5 . C6 C7 . 120.0(4) yes
C5 . C6 H61 . 120.0 no
C7 . C6 H61 . 120.0 no
C2 . C7 C6 . 119.2(4) yes
C2 . C7 H71 . 120.4 no
C6 . C7 H71 . 120.4 no
O4 . C8 O3 . 124.0(4) yes
O4 . C8 C9 . 117.9(3) yes
O3 . C8 C9 . 118.1(3) yes
C8 . C9 C10 . 119.4(3) yes
C8 . C9 C14 . 120.8(3) yes
C10 . C9 C14 . 119.8(3) yes
C9 . C10 C11 . 119.8(3) yes
C9 . C10 H101 . 120.1 no
C11 . C10 H101 . 120.1 no
C10 . C11 C12 . 119.8(4) yes
C10 . C11 H111 . 120.1 no
C12 . C11 H111 . 120.1 no
C11 . C12 C13 . 120.9(4) yes
C11 . C12 H121 . 119.6 no
C13 . C12 H121 . 119.6 no
C12 . C13 C14 . 119.3(4) yes
C12 . C13 H131 . 120.3 no
C14 . C13 H131 . 120.4 no
C9 . C14 C13 . 120.4(3) yes
C9 . C14 H141 . 119.8 no
C13 . C14 H141 . 119.8 no
O5 . C15 O6 . 123.8(4) yes
O5 . C15 C16 . 116.7(3) yes
O6 . C15 C16 . 119.4(3) yes
C15 . C16 C17 . 119.9(3) yes
C15 . C16 C21 . 119.9(3) yes
C17 . C16 C21 . 120.2(3) yes
C16 . C17 C18 . 119.1(4) yes
C16 . C17 H171 . 120.5 no
C18 . C17 H171 . 120.5 no
C17 . C18 C19 . 119.8(4) yes
C17 . C18 H181 . 120.1 no
C19 . C18 H181 . 120.1 no
C18 . C19 C20 . 121.6(4) yes
C18 . C19 H191 . 119.2 no
C20 . C19 H191 . 119.2 no
C19 . C20 C21 . 119.2(4) yes
C19 . C20 H201 . 120.4 no
C21 . C20 H201 . 120.4 no
C16 . C21 C20 . 120.1(3) yes
C16 . C21 H211 . 119.9 no
C20 . C21 H211 . 119.9 no
N1 . C22 O7 . 124.0(4) yes
N1 . C22 H221 . 118.0 no
O7 . C22 H221 . 118.0 no
N1 . C23 H231 . 109.1 no
N1 . C23 H232 . 109.7 no
H231 . C23 H232 . 109.6 no
N1 . C23 H233 . 109.3 no
H231 . C23 H233 . 109.2 no
H232 . C23 H233 . 109.9 no
N1 . C24 H241 . 109.3 no
N1 . C24 H242 . 109.5 no
H241 . C24 H242 . 109.9 no
N1 . C24 H243 . 109.1 no
H241 . C24 H243 . 109.7 no
H242 . C24 H243 . 109.3 no

loop_
_geom_bond_atom_site_label_1
_geom_bond_atom_site_label_2
_geom_bond_site_symmetry_2
_geom_bond_distance
_geom_bond_publ_flag
Gd1 O2 5_664 2.509(4) yes
Gd1 O1 5_664 2.436(3) yes
Gd1 O4 5_664 2.372(3) yes
Gd1 O6 5_665 2.259(3) yes
Gd1 O1 . 2.298(3) yes
Gd1 O3 . 2.367(3) yes
Gd1 O5 . 2.307(3) yes
Gd1 O7 . 2.371(3) yes
O1 C1 . 1.267(5) yes
O2 C1 . 1.245(4) yes
O3 C8 . 1.254(4) yes
O4 C8 . 1.280(4) yes
O5 C15 . 1.273(4) yes
O6 C15 . 1.240(4) yes
O7 C22 . 1.249(5) yes
N1 C22 . 1.319(5) yes
N1 C23 . 1.448(5) yes
N1 C24 . 1.436(6) yes
C1 C2 . 1.482(5) yes
C2 C3 . 1.374(6) yes
C2 C7 . 1.386(5) yes
C3 C4 . 1.375(6) yes
C3 H31 . 0.930 no
C4 C5 . 1.371(6) yes
C4 H41 . 0.930 no
C5 C6 . 1.371(6) yes
C5 H51 . 0.930 no
C6 C7 . 1.376(5) yes
C6 H61 . 0.930 no
C7 H71 . 0.930 no
C8 C9 . 1.481(5) yes
C9 C10 . 1.382(5) yes
C9 C14 . 1.388(5) yes
C10 C11 . 1.385(6) yes
C10 H101 . 0.930 no
C11 C12 . 1.377(6) yes
C11 H111 . 0.930 no
C12 C13 . 1.380(6) yes
C12 H121 . 0.930 no
C13 C14 . 1.379(6) yes
C13 H131 . 0.930 no
C14 H141 . 0.930 no
C15 C16 . 1.474(5) yes
C16 C17 . 1.392(5) yes
C16 C21 . 1.382(5) yes
C17 C18 . 1.385(6) yes
C17 H171 . 0.930 no
C18 C19 . 1.366(6) yes
C18 H181 . 0.930 no
C19 C20 . 1.373(6) yes
C19 H191 . 0.930 no
C20 C21 . 1.375(5) yes
C20 H201 . 0.930 no
C21 H211 . 0.930 no
C22 H221 . 0.930 no
C23 H231 . 0.961 no
C23 H232 . 0.957 no
C23 H233 . 0.963 no
C24 H241 . 0.956 no
C24 H242 . 0.962 no
C24 H243 . 0.960 no
